data_7707047
loop_
_publ_author_name
'Ouyang, Zhi-Jian'
'Mo, Xiao-Ying'
'Ye, Jia-Qi'
'Yu, Xiao-Xuan'
'Huang, Shu-Yuan'
'Liu, Xiao-Ling'
'Chen, Wen-Bin'
'Gao, Song'
'Dong, Wen'

_publ_section_title
;
 High temperature anionic Fe(III) spin crossover behavior in a
 mixed-valence Fe(II)/Fe(III) complex.
;
_journal_issue 17
_journal_name_full 'Dalton transactions (Cambridge, England : 2003)'
_journal_page_first 5960
_journal_page_last 5967
_journal_paper_doi 10.1039/d1dt00111f
_journal_volume 50
_journal_year 2021
_chemical_formula_moiety 'C22 H12 Fe N12 O4, C24 H20 P, 2(H2 O)'
_chemical_formula_sum 'C46 H36 Fe N12 O6 P'
_chemical_formula_weight 939.69
_space_group_crystal_system triclinic
_space_group_IT_number 2
_space_group_name_Hall '-P 1'
_space_group_name_H-M_alt 'P -1'
_atom_sites_solution_hydrogens mixed
_atom_sites_solution_primary dual
_audit_creation_date 2018-10-14
_audit_creation_method
;
Olex2 1.2
(compiled 2018.05.29 svn.r3508 for OlexSys, GUI svn.r5506)
;
_audit_update_record
;
2019-04-23 deposited with the CCDC.	2021-03-31 downloaded from the CCDC.
;
_cell_angle_alpha 107.870(2)
_cell_angle_beta 112.612(2)
_cell_angle_gamma 100.095(2)
_cell_formula_units_Z 2
_cell_length_a 12.8708(3)
_cell_length_b 13.1238(3)
_cell_length_c 15.2393(4)
_cell_measurement_reflns_used 5167
_cell_measurement_temperature 100.01(10)
_cell_measurement_theta_max 73.8170
_cell_measurement_theta_min 3.4470
_cell_volume 2131.90(11)
_computing_cell_refinement 'CrysAlisPro 1.171.39.46 (Rigaku OD, 2018)'
_computing_data_collection 'CrysAlisPro 1.171.39.46 (Rigaku OD, 2018)'
_computing_data_reduction 'CrysAlisPro 1.171.39.46 (Rigaku OD, 2018)'
_computing_molecular_graphics 'Olex2 (Dolomanov et al., 2009)'
_computing_publication_material 'Olex2 (Dolomanov et al., 2009)'
_computing_structure_refinement 'ShelXL (Sheldrick, 2015)'
_computing_structure_solution 'ShelXT (Sheldrick, 2015)'
_diffrn_ambient_environment N~2~
_diffrn_ambient_temperature 100.01(10)
_diffrn_detector 'CCD plate'
_diffrn_detector_type HyPix
_diffrn_measured_fraction_theta_full 0.987
_diffrn_measured_fraction_theta_max 0.936
_diffrn_measurement_details
;
List of Runs (angles in degrees, time in seconds):

  # Type    Start    End  Width  t~exp~   \w     \q     \k     \f   Frames
#--------------------------------------------------------------------------
  1  \w    -57.00  28.00   0.50    4.00    --  -47.20  19.00 -90.00  170
  2  \w    -66.00 -29.00   0.50   16.00    -- -102.00 125.00  60.00   74
  3  \w    -58.00  25.00   0.50    4.00    --  -47.20  37.00 150.00  166
  4  \w     -4.00  79.00   0.50    4.00    --   47.20 -96.00 106.00  166
  5  \w     37.00  77.00   0.50   16.00    --  104.75 -96.00 106.00   80
  6  \w     56.00 120.00   0.50   16.00    --  104.75 -61.00  90.00  128
  7  \w     37.00 118.00   0.50   16.00    --  104.75 -45.00 120.00  162
  8  \w     38.00 108.00   0.50   16.00    --  104.75 -94.00  30.00  140
  9  \w     36.00 117.00   0.50   16.00    --  104.75 -45.00 -60.00  162
 10  \w     92.00 142.00   0.50   16.00    --  104.75  96.00-144.00  100
 11  \w    -78.00  12.00   0.50    4.00    --  -47.20  96.00-144.00  180
 12  \w   -106.00 -31.00   0.50   16.00    -- -102.00  96.00-144.00  150
 13  \w   -117.00 -29.00   0.50   16.00    -- -102.00 125.00-120.00  176
 14  \w   -115.00 -79.00   0.50   16.00    -- -102.00 125.00  60.00   72
 15  \w   -116.00 -27.00   0.50   16.00    -- -102.00  15.00  90.00  178
 16  \w   -120.00 -73.00   0.50    4.00    --  -47.20-125.00-120.00   94
 17  \w   -169.00 -74.00   0.50   16.00    -- -102.00-125.00-180.00  190
 18  \w   -144.00 -82.00   0.50   16.00    -- -102.00 -96.00 106.00  124
;
_diffrn_measurement_device 'four-circle diffractometer'
_diffrn_measurement_device_type 'XtaLAB Synergy R, DW system, HyPix'
_diffrn_measurement_method '\w scans'
_diffrn_orient_matrix_type 'CrysAlisPro convention (1999,Acta A55,543-557)'
_diffrn_orient_matrix_UB_11 0.1018794000
_diffrn_orient_matrix_UB_12 0.0894686000
_diffrn_orient_matrix_UB_13 0.1059307000
_diffrn_orient_matrix_UB_21 -0.0198586000
_diffrn_orient_matrix_UB_22 0.0944906000
_diffrn_orient_matrix_UB_23 -0.0378799000
_diffrn_orient_matrix_UB_31 -0.0902560000
_diffrn_orient_matrix_UB_32 0.0136445000
_diffrn_orient_matrix_UB_33 0.0422477000
_diffrn_radiation_monochromator mirror
_diffrn_radiation_probe x-ray
_diffrn_radiation_type CuK\a
_diffrn_radiation_wavelength 1.54184
_diffrn_reflns_av_R_equivalents 0.0846
_diffrn_reflns_av_unetI/netI 0.0971
_diffrn_reflns_Laue_measured_fraction_full 0.987
_diffrn_reflns_Laue_measured_fraction_max 0.936
_diffrn_reflns_limit_h_max 13
_diffrn_reflns_limit_h_min -15
_diffrn_reflns_limit_k_max 16
_diffrn_reflns_limit_k_min -16
_diffrn_reflns_limit_l_max 19
_diffrn_reflns_limit_l_min -14
_diffrn_reflns_number 19524
_diffrn_reflns_point_group_measured_fraction_full 0.987
_diffrn_reflns_point_group_measured_fraction_max 0.936
_diffrn_reflns_theta_full 67.684
_diffrn_reflns_theta_max 75.997
_diffrn_reflns_theta_min 3.448
_diffrn_source 'Rotating-anode X-ray tube'
_diffrn_source_type 'Rigaku (Cu) X-ray Source'
_exptl_absorpt_coefficient_mu 3.747
_exptl_absorpt_correction_T_max 1.00000
_exptl_absorpt_correction_T_min 0.73660
_exptl_absorpt_correction_type multi-scan
_exptl_absorpt_process_details
;
CrysAlisPro 1.171.39.46 (Rigaku Oxford Diffraction, 2018)
Empirical absorption correction using spherical harmonics,
 implemented in SCALE3 ABSPACK scaling algorithm.
;
_exptl_crystal_colour black
_exptl_crystal_colour_primary black
_exptl_crystal_density_diffrn 1.464
_exptl_crystal_description block
_exptl_crystal_F_000 970
_exptl_crystal_size_max 0.06
_exptl_crystal_size_mid 0.06
_exptl_crystal_size_min 0.04
_refine_diff_density_max 0.523
_refine_diff_density_min -0.539
_refine_diff_density_rms 0.096
_refine_ls_extinction_method none
_refine_ls_goodness_of_fit_ref 1.059
_refine_ls_hydrogen_treatment constr
_refine_ls_matrix_type full
_refine_ls_number_parameters 609
_refine_ls_number_reflns 8336
_refine_ls_number_restraints 6
_refine_ls_restrained_S_all 1.058
_refine_ls_R_factor_all 0.0927
_refine_ls_R_factor_gt 0.0682
_refine_ls_shift/su_max 0.000
_refine_ls_shift/su_mean 0.000
_refine_ls_structure_factor_coef Fsqd
_refine_ls_weighting_details 'w=1/[\s^2^(Fo^2^)+(0.0700P)^2^+4.0479P] where P=(Fo^2^+2Fc^2^)/3'
_refine_ls_weighting_scheme calc
_refine_ls_wR_factor_gt 0.1600
_refine_ls_wR_factor_ref 0.1935
_reflns_Friedel_coverage 0.000
_reflns_number_gt 6314
_reflns_number_total 8336
_reflns_threshold_expression 'I > 2\s(I)'
_cod_data_source_file d1dt00111f2.cif
_cod_data_source_block 2018-10-07-5_1
_cod_depositor_comments 'Adding full bibliography for 7707047--7707048.cif.'
_cod_original_cell_volume 2131.90(10)
_cod_database_code 7707047
_shelx_shelxl_version_number 2014/7
_chemical_oxdiff_formula 'Fe C H O N B'
_shelx_space_group_comment
;
The symmetry employed for this shelxl refinement is uniquely defined
by the following loop, which should always be used as a source of
symmetry information in preference to the above space-group names.
They are only intended as comments.
;
_shelx_estimated_absorpt_t_max 0.865
_shelx_estimated_absorpt_t_min 0.806
_reflns_odcompleteness_completeness 98.80
_reflns_odcompleteness_iscentric 1
_reflns_odcompleteness_theta 66.97
_olex2_refinement_description
;
1. Fixed Uiso
 At 1.2 times of:
  All C(H) groups, {H5A,H5B} of O5
 At 1.5 times of:
  All O(H) groups, {H7A,H7B} of O7, {H6A,H6B} of O6
2. Uiso/Uaniso restraints and constraints
Uanis(O7) \\sim Ueq: with sigma of 0.001 and sigma for terminal atoms of 0.002
3. Others
 Fixed Sof: O6(0.5) H6A(0.5) H6B(0.5) O7(0.5) H7A(0.5) H7B(0.5)
4.a Riding coordinates:
 O5(H5A,H5B), O7(H7A,H7B)
4.b Free rotating group:
 O6(H6A,H6B)
4.c Aromatic/amide H refined with riding coordinates:
 C4(H4A), C5(H5), C7(H7), C8(H8), C10(H10), C15(H15), C16(H16), C18(H18),
 C19(H19), C21(H21), C24(H24), C25(H25), C26(H26), C27(H27), C28(H28), C30(H30),
  C31(H31), C32(H32), C33(H33), C34(H34), C36(H36), C37(H37), C38(H38),
 C39(H39), C40(H40), C42(H42), C43(H43), C44(H44), C45(H45), C46(H46)
4.d Idealised tetrahedral OH refined as rotating group:
 O2(H2), O4(H4)
;
_olex2_submission_special_instructions 'No special instructions were received'
_oxdiff_exptl_absorpt_empirical_details
;
Empirical correction (ABSPACK) includes:
- Absorption correction using spherical harmonics
- Frame scaling
;
_oxdiff_exptl_absorpt_empirical_full_max 1.895
_oxdiff_exptl_absorpt_empirical_full_min 0.397

loop_
_space_group_symop_operation_xyz
'x, y, z'
'-x, -y, -z'

loop_
_atom_site_label
_atom_site_type_symbol
_atom_site_fract_x
_atom_site_fract_y
_atom_site_fract_z
_atom_site_U_iso_or_equiv
_atom_site_adp_type
_atom_site_occupancy
_atom_site_site_symmetry_order
_atom_site_calc_flag
_atom_site_refinement_flags_posn
_atom_site_refinement_flags_adp
_atom_site_refinement_flags_occupancy
_atom_site_disorder_assembly
_atom_site_disorder_group
Fe1 Fe 0.91650(6) 0.66095(5) 0.75488(5) 0.02409(18) Uani 1 1 d . . . . .
O1 O 1.0423(3) 0.6618(2) 0.7193(2) 0.0290(6) Uani 1 1 d . . . . .
O2 O 0.5646(3) 0.4878(3) 0.1936(2) 0.0344(7) Uani 1 1 d . . . . .
H2 H 0.5212 0.4672 0.2171 0.052 Uiso 1 1 calc GR . . . .
O3 O 0.9511(3) 0.8186(2) 0.7873(2) 0.0271(6) Uani 1 1 d . . . . .
O4 O 1.2656(3) 0.8707(2) 1.3170(2) 0.0308(7) Uani 1 1 d . . . . .
H4 H 1.2194 0.8058 1.2913 0.046 Uiso 1 1 calc GR . . . .
N1 N 0.7618(3) 0.6426(3) 0.7490(3) 0.0271(8) Uani 1 1 d . . . . .
N2 N 0.7086(3) 0.6427(3) 0.8087(3) 0.0266(7) Uani 1 1 d . . . . .
N3 N 0.5921(3) 0.6069(3) 0.7450(3) 0.0303(8) Uani 1 1 d . . . . .
N4 N 0.5682(3) 0.5827(3) 0.6450(3) 0.0266(7) Uani 1 1 d . . . . .
N5 N 0.7032(3) 0.5891(3) 0.5684(3) 0.0265(7) Uani 1 1 d . . . . .
N6 N 0.8186(3) 0.6134(3) 0.6090(3) 0.0264(8) Uani 1 1 d . . . . .
N7 N 0.9062(3) 0.5174(3) 0.7632(3) 0.0256(7) Uani 1 1 d . . . . .
N8 N 0.8459(3) 0.4070(3) 0.7053(3) 0.0275(8) Uani 1 1 d . . . . .
N9 N 0.8829(3) 0.3545(3) 0.7671(3) 0.0295(8) Uani 1 1 d . . . . .
N10 N 0.9663(3) 0.4287(3) 0.8664(3) 0.0295(8) Uani 1 1 d . . . . .
N11 N 1.0441(3) 0.6373(3) 0.9399(3) 0.0263(7) Uani 1 1 d . . . . .
N12 N 1.0189(3) 0.7092(3) 0.8997(3) 0.0242(7) Uani 1 1 d . . . . .
C1 C 0.6756(4) 0.6045(3) 0.6497(3) 0.0266(9) Uani 1 1 d . . . . .
C2 C 0.8815(4) 0.6112(3) 0.5533(4) 0.0274(9) Uani 1 1 d . . . . .
C3 C 1.0041(3) 0.6414(3) 0.6210(3) 0.0242(8) Uani 1 1 d . . . . .
C4 C 1.0868(4) 0.6520(4) 0.5805(4) 0.0292(9) Uani 1 1 d . . . . .
H4A H 1.1679 0.6706 0.6235 0.035 Uiso 1 1 calc R . . . .
C5 C 1.0464(4) 0.6346(4) 0.4794(3) 0.0277(9) Uani 1 1 d . . . . .
H5 H 1.1015 0.6445 0.4547 0.033 Uiso 1 1 calc R . . . .
C6 C 0.9235(4) 0.6020(4) 0.4095(3) 0.0277(9) Uani 1 1 d . . . . .
C7 C 0.8839(4) 0.5827(4) 0.3037(4) 0.0319(10) Uani 1 1 d . . . . .
H7 H 0.9404 0.5956 0.2810 0.038 Uiso 1 1 calc R . . . .
C8 C 0.7657(4) 0.5459(4) 0.2335(4) 0.0323(10) Uani 1 1 d . . . . .
H8 H 0.7422 0.5342 0.1644 0.039 Uiso 1 1 calc R . . . .
C9 C 0.6805(4) 0.5260(4) 0.2675(4) 0.0308(10) Uani 1 1 d . . . . .
C10 C 0.7140(4) 0.5435(3) 0.3704(3) 0.0262(9) Uani 1 1 d . . . . .
H10 H 0.6560 0.5281 0.3911 0.031 Uiso 1 1 calc R . . . .
C11 C 0.8358(3) 0.5847(3) 0.4437(3) 0.0243(8) Uani 1 1 d . . . . .
C12 C 0.9760(4) 0.5292(4) 0.8607(3) 0.0271(9) Uani 1 1 d . . . . .
C13 C 1.0673(4) 0.8251(4) 0.9540(3) 0.0258(9) Uani 1 1 d . . . . .
C14 C 1.0301(3) 0.8785(3) 0.8847(3) 0.0230(8) Uani 1 1 d . . . . .
C15 C 1.0814(4) 0.9987(3) 0.9224(3) 0.0262(9) Uani 1 1 d . . . . .
H15 H 1.0595 1.0349 0.8778 0.031 Uiso 1 1 calc R . . . .
C16 C 1.1635(4) 1.0597(4) 1.0253(3) 0.0273(9) Uani 1 1 d . . . . .
H16 H 1.1987 1.1375 1.0488 0.033 Uiso 1 1 calc R . . . .
C17 C 1.1972(4) 1.0092(4) 1.0980(4) 0.0292(9) Uani 1 1 d . . . . .
C18 C 1.2771(4) 1.0746(4) 1.2038(4) 0.0288(9) Uani 1 1 d . . . . .
H18 H 1.3144 1.1518 1.2262 0.035 Uiso 1 1 calc R . . . .
C19 C 1.3017(4) 1.0274(3) 1.2756(4) 0.0282(9) Uani 1 1 d . . . . .
H19 H 1.3551 1.0725 1.3455 0.034 Uiso 1 1 calc R . . . .
C20 C 1.2455(3) 0.9110(4) 1.2426(3) 0.0271(9) Uani 1 1 d . . . . .
C21 C 1.1716(4) 0.8426(4) 1.1373(3) 0.0278(9) Uani 1 1 d . . . . .
H21 H 1.1386 0.7649 1.1156 0.033 Uiso 1 1 calc R . . . .
C22 C 1.1465(4) 0.8886(4) 1.0642(3) 0.0260(9) Uani 1 1 d . . . . .
P1 P 0.35580(10) 0.07751(9) -0.26614(9) 0.0291(3) Uani 1 1 d . . . . .
C23 C 0.3728(4) -0.0562(4) -0.3262(4) 0.0319(10) Uani 1 1 d . . . . .
C24 C 0.3996(4) -0.1229(4) -0.2709(4) 0.0321(10) Uani 1 1 d . . . . .
H24 H 0.4122 -0.0977 -0.2024 0.039 Uiso 1 1 calc R . . . .
C25 C 0.4075(4) -0.2279(4) -0.3193(4) 0.0316(10) Uani 1 1 d . . . . .
H25 H 0.4266 -0.2728 -0.2828 0.038 Uiso 1 1 calc R . . . .
C26 C 0.3867(4) -0.2659(4) -0.4227(4) 0.0311(10) Uani 1 1 d . . . . .
H26 H 0.3893 -0.3372 -0.4556 0.037 Uiso 1 1 calc R . . . .
C27 C 0.3623(4) -0.1977(4) -0.4764(4) 0.0334(10) Uani 1 1 d . . . . .
H27 H 0.3508 -0.2222 -0.5446 0.040 Uiso 1 1 calc R . . . .
C28 C 0.3552(4) -0.0920(4) -0.4278(4) 0.0299(9) Uani 1 1 d . . . . .
H28 H 0.3387 -0.0459 -0.4634 0.036 Uiso 1 1 calc R . . . .
C29 C 0.2011(4) 0.0555(4) -0.2974(4) 0.0323(10) Uani 1 1 d . . . . .
C30 C 0.1205(4) -0.0522(4) -0.3425(4) 0.0329(10) Uani 1 1 d . . . . .
H30 H 0.1451 -0.1150 -0.3579 0.040 Uiso 1 1 calc R . . . .
C31 C 0.0022(4) -0.0668(4) -0.3649(4) 0.0376(11) Uani 1 1 d . . . . .
H31 H -0.0525 -0.1396 -0.3952 0.045 Uiso 1 1 calc R . . . .
C32 C -0.0345(4) 0.0265(4) -0.3425(4) 0.0358(10) Uani 1 1 d . . . . .
H32 H -0.1140 0.0164 -0.3584 0.043 Uiso 1 1 calc R . . . .
C33 C 0.0470(4) 0.1351(4) -0.2961(4) 0.0422(12) Uani 1 1 d . . . . .
H33 H 0.0225 0.1977 -0.2792 0.051 Uiso 1 1 calc R . . . .
C34 C 0.1647(5) 0.1507(4) -0.2750(4) 0.0418(12) Uani 1 1 d . . . . .
H34 H 0.2189 0.2234 -0.2462 0.050 Uiso 1 1 calc R . . . .
C35 C 0.4474(4) 0.1331(4) -0.1284(4) 0.0335(10) Uani 1 1 d . . . . .
C36 C 0.4034(5) 0.1743(4) -0.0593(4) 0.0396(11) Uani 1 1 d . . . . .
H36 H 0.3232 0.1679 -0.0845 0.048 Uiso 1 1 calc R . . . .
C37 C 0.4789(5) 0.2247(4) 0.0467(4) 0.0417(12) Uani 1 1 d . . . . .
H37 H 0.4496 0.2518 0.0930 0.050 Uiso 1 1 calc R . . . .
C38 C 0.5983(4) 0.2348(4) 0.0839(4) 0.0372(11) Uani 1 1 d . . . . .
H38 H 0.6493 0.2711 0.1553 0.045 Uiso 1 1 calc R . . . .
C39 C 0.6429(4) 0.1919(4) 0.0170(4) 0.0364(11) Uani 1 1 d . . . . .
H39 H 0.7229 0.1973 0.0432 0.044 Uiso 1 1 calc R . . . .
C40 C 0.5685(4) 0.1410(4) -0.0889(4) 0.0354(10) Uani 1 1 d . . . . .
H40 H 0.5981 0.1119 -0.1345 0.042 Uiso 1 1 calc R . . . .
C41 C 0.3983(4) 0.1736(4) -0.3190(4) 0.0316(10) Uani 1 1 d . . . . .
C42 C 0.5111(4) 0.2502(4) -0.2697(4) 0.0377(11) Uani 1 1 d . . . . .
H42 H 0.5661 0.2586 -0.2046 0.045 Uiso 1 1 calc R . . . .
C43 C 0.5431(5) 0.3162(4) -0.3185(4) 0.0402(11) Uani 1 1 d . . . . .
H43 H 0.6195 0.3687 -0.2859 0.048 Uiso 1 1 calc R . . . .
C44 C 0.4602(5) 0.3023(4) -0.4149(4) 0.0422(12) Uani 1 1 d . . . . .
H44 H 0.4813 0.3460 -0.4471 0.051 Uiso 1 1 calc R . . . .
C45 C 0.3454(5) 0.2243(4) -0.4654(4) 0.0385(11) Uani 1 1 d . . . . .
H45 H 0.2906 0.2152 -0.5309 0.046 Uiso 1 1 calc R . . . .
C46 C 0.3140(4) 0.1602(4) -0.4167(4) 0.0352(10) Uani 1 1 d . . . . .
H46 H 0.2372 0.1086 -0.4487 0.042 Uiso 1 1 calc R . . . .
O5 O 0.8443(6) 0.6866(6) 1.0412(4) 0.098(2) Uani 1 1 d . . . . .
H5A H 0.8927 0.6507 1.0567 0.117 Uiso 1 1 d R . . . .
H5B H 0.8124 0.6678 0.9757 0.117 Uiso 1 1 d R . . . .
O6 O 0.7485(14) 0.4320(14) -0.0787(14) 0.130(6) Uani 0.5 1 d . . P . .
H6A H 0.7397 0.4914 -0.0443 0.194 Uiso 0.5 1 d G . P . .
H6B H 0.8122 0.4243 -0.0399 0.194 Uiso 0.5 1 d G . P . .
O7 O 0.5591(17) 0.4456(17) -0.0297(15) 0.154(7) Uani 0.5 1 d . U P . .
H7A H 0.5190 0.4604 0.0028 0.232 Uiso 0.5 1 d R . P . .
H7B H 0.5707 0.5008 -0.0468 0.232 Uiso 0.5 1 d R . P . .

loop_
_atom_site_aniso_label
_atom_site_aniso_U_11
_atom_site_aniso_U_22
_atom_site_aniso_U_33
_atom_site_aniso_U_23
_atom_site_aniso_U_13
_atom_site_aniso_U_12
Fe1 0.0202(3) 0.0196(3) 0.0267(3) 0.0066(3) 0.0077(3) 0.0068(3)
O1 0.0260(15) 0.0248(15) 0.0290(15) 0.0079(12) 0.0086(13) 0.0079(12)
O2 0.0202(14) 0.0429(19) 0.0340(17) 0.0144(15) 0.0078(13) 0.0106(14)
O3 0.0274(15) 0.0226(14) 0.0267(15) 0.0068(12) 0.0099(13) 0.0105(12)
O4 0.0319(16) 0.0214(15) 0.0303(16) 0.0100(13) 0.0086(14) 0.0041(13)
N1 0.0310(18) 0.0235(17) 0.0258(18) 0.0072(14) 0.0138(16) 0.0108(15)
N2 0.0274(18) 0.0214(17) 0.0279(18) 0.0074(14) 0.0120(15) 0.0084(14)
N3 0.0232(17) 0.0283(19) 0.0305(19) 0.0069(16) 0.0091(16) 0.0063(15)
N4 0.0217(16) 0.0318(19) 0.0278(18) 0.0115(15) 0.0121(15) 0.0124(15)
N5 0.0209(17) 0.0254(18) 0.0308(19) 0.0092(15) 0.0113(15) 0.0081(14)
N6 0.0256(17) 0.0180(16) 0.0342(19) 0.0072(14) 0.0140(16) 0.0104(14)
N7 0.0198(16) 0.0215(17) 0.0265(17) 0.0062(14) 0.0056(14) 0.0055(14)
N8 0.0252(17) 0.0156(16) 0.0328(19) 0.0052(14) 0.0103(16) 0.0037(14)
N9 0.0310(19) 0.0194(17) 0.034(2) 0.0067(15) 0.0154(17) 0.0055(15)
N10 0.038(2) 0.0201(17) 0.0256(18) 0.0069(14) 0.0124(16) 0.0088(15)
N11 0.0274(18) 0.0162(16) 0.0332(19) 0.0095(14) 0.0135(16) 0.0051(14)
N12 0.0210(16) 0.0167(16) 0.0311(18) 0.0053(14) 0.0121(15) 0.0060(13)
C1 0.027(2) 0.0202(19) 0.026(2) 0.0059(16) 0.0091(17) 0.0087(17)
C2 0.026(2) 0.0142(18) 0.040(2) 0.0091(17) 0.0148(19) 0.0071(16)
C3 0.0208(19) 0.0178(19) 0.026(2) 0.0068(16) 0.0041(17) 0.0074(15)
C4 0.023(2) 0.024(2) 0.043(3) 0.0117(19) 0.019(2) 0.0108(17)
C5 0.026(2) 0.023(2) 0.031(2) 0.0076(17) 0.0131(18) 0.0090(17)
C6 0.029(2) 0.024(2) 0.032(2) 0.0090(17) 0.0149(19) 0.0129(17)
C7 0.034(2) 0.028(2) 0.041(3) 0.013(2) 0.024(2) 0.0132(19)
C8 0.029(2) 0.032(2) 0.032(2) 0.0105(19) 0.0106(19) 0.0154(19)
C9 0.026(2) 0.025(2) 0.038(2) 0.0076(19) 0.0143(19) 0.0137(18)
C10 0.026(2) 0.020(2) 0.027(2) 0.0058(16) 0.0102(18) 0.0082(16)
C11 0.0202(19) 0.0222(19) 0.033(2) 0.0111(17) 0.0129(17) 0.0106(16)
C12 0.027(2) 0.027(2) 0.027(2) 0.0095(18) 0.0139(18) 0.0089(17)
C13 0.0192(18) 0.023(2) 0.030(2) 0.0064(17) 0.0104(17) 0.0074(16)
C14 0.0156(17) 0.0215(19) 0.024(2) 0.0075(16) 0.0046(16) 0.0042(15)
C15 0.025(2) 0.0198(19) 0.033(2) 0.0094(17) 0.0138(18) 0.0084(16)
C16 0.023(2) 0.0189(19) 0.034(2) 0.0094(17) 0.0103(18) 0.0041(16)
C17 0.025(2) 0.022(2) 0.035(2) 0.0068(18) 0.0116(19) 0.0084(17)
C18 0.026(2) 0.019(2) 0.037(2) 0.0092(18) 0.0131(19) 0.0059(17)
C19 0.025(2) 0.020(2) 0.032(2) 0.0046(17) 0.0127(18) 0.0040(16)
C20 0.0164(18) 0.030(2) 0.033(2) 0.0106(18) 0.0109(17) 0.0089(16)
C21 0.026(2) 0.023(2) 0.032(2) 0.0071(17) 0.0138(18) 0.0085(17)
C22 0.024(2) 0.026(2) 0.028(2) 0.0086(17) 0.0131(18) 0.0081(17)
P1 0.0287(5) 0.0235(5) 0.0340(6) 0.0087(5) 0.0150(5) 0.0110(4)
C23 0.028(2) 0.029(2) 0.036(2) 0.0062(19) 0.016(2) 0.0109(18)
C24 0.030(2) 0.030(2) 0.038(2) 0.014(2) 0.017(2) 0.0115(19)
C25 0.034(2) 0.022(2) 0.041(3) 0.0127(19) 0.018(2) 0.0130(18)
C26 0.025(2) 0.028(2) 0.034(2) 0.0059(19) 0.0122(19) 0.0099(18)
C27 0.027(2) 0.034(2) 0.028(2) 0.0063(19) 0.0054(18) 0.0125(19)
C28 0.024(2) 0.028(2) 0.034(2) 0.0108(19) 0.0099(18) 0.0106(17)
C29 0.030(2) 0.027(2) 0.038(2) 0.0113(19) 0.014(2) 0.0131(18)
C30 0.035(2) 0.025(2) 0.037(2) 0.0110(19) 0.015(2) 0.0143(19)
C31 0.031(2) 0.030(2) 0.051(3) 0.015(2) 0.020(2) 0.011(2)
C32 0.029(2) 0.038(3) 0.045(3) 0.019(2) 0.019(2) 0.015(2)
C33 0.036(3) 0.032(3) 0.057(3) 0.011(2) 0.021(2) 0.020(2)
C34 0.044(3) 0.024(2) 0.054(3) 0.011(2) 0.023(3) 0.015(2)
C35 0.041(3) 0.018(2) 0.039(3) 0.0041(18) 0.022(2) 0.0087(18)
C36 0.040(3) 0.033(3) 0.043(3) 0.007(2) 0.023(2) 0.010(2)
C37 0.046(3) 0.041(3) 0.033(2) 0.005(2) 0.022(2) 0.012(2)
C38 0.036(2) 0.033(2) 0.029(2) 0.0047(19) 0.012(2) 0.004(2)
C39 0.030(2) 0.041(3) 0.034(2) 0.013(2) 0.012(2) 0.013(2)
C40 0.030(2) 0.037(3) 0.038(3) 0.010(2) 0.018(2) 0.014(2)
C41 0.029(2) 0.024(2) 0.041(3) 0.0110(19) 0.016(2) 0.0110(18)
C42 0.039(3) 0.035(3) 0.042(3) 0.016(2) 0.020(2) 0.019(2)
C43 0.039(3) 0.036(3) 0.056(3) 0.020(2) 0.028(3) 0.019(2)
C44 0.054(3) 0.038(3) 0.056(3) 0.024(2) 0.037(3) 0.027(2)
C45 0.047(3) 0.034(2) 0.044(3) 0.017(2) 0.026(2) 0.020(2)
C46 0.036(2) 0.025(2) 0.042(3) 0.009(2) 0.018(2) 0.0105(19)
O5 0.099(4) 0.142(6) 0.060(3) 0.038(3) 0.034(3) 0.073(4)
O6 0.091(10) 0.109(12) 0.147(14) 0.035(10) 0.027(10) 0.040(9)
O7 0.155(7) 0.154(7) 0.154(7) 0.064(3) 0.072(4) 0.054(3)

loop_
_atom_type_symbol
_atom_type_description
_atom_type_scat_dispersion_real
_atom_type_scat_dispersion_imag
_atom_type_scat_source
C C 0.0181 0.0091 'International Tables Vol C Tables 4.2.6.8 and 6.1.1.4'
H H 0.0000 0.0000 'International Tables Vol C Tables 4.2.6.8 and 6.1.1.4'
Fe Fe -1.1336 3.1974 'International Tables Vol C Tables 4.2.6.8 and 6.1.1.4'
N N 0.0311 0.0180 'International Tables Vol C Tables 4.2.6.8 and 6.1.1.4'
O O 0.0492 0.0322 'International Tables Vol C Tables 4.2.6.8 and 6.1.1.4'
P P 0.2955 0.4335 'International Tables Vol C Tables 4.2.6.8 and 6.1.1.4'

loop_
_geom_angle_atom_site_label_1
_geom_angle_atom_site_label_2
_geom_angle_atom_site_label_3
_geom_angle
_geom_angle_site_symmetry_1
_geom_angle_site_symmetry_3
_geom_angle_publ_flag
O1 Fe1 O3 89.75(13) . . ?
O1 Fe1 N1 163.83(15) . . ?
O1 Fe1 N6 84.25(14) . . ?
O1 Fe1 N7 92.98(14) . . ?
O1 Fe1 N12 93.79(14) . . ?
O3 Fe1 N1 93.16(14) . . ?
O3 Fe1 N6 95.08(14) . . ?
O3 Fe1 N7 164.11(14) . . ?
O3 Fe1 N12 84.68(14) . . ?
N6 Fe1 N1 79.65(15) . . ?
N6 Fe1 N7 100.77(15) . . ?
N7 Fe1 N1 88.56(15) . . ?
N12 Fe1 N1 102.32(15) . . ?
N12 Fe1 N6 178.02(15) . . ?
N12 Fe1 N7 79.52(15) . . ?
C3 O1 Fe1 110.9(3) . . ?
C9 O2 H2 109.5 . . ?
C14 O3 Fe1 110.7(3) . . ?
C20 O4 H4 109.5 . . ?
N2 N1 Fe1 141.0(3) . . ?
N2 N1 C1 107.7(3) . . ?
C1 N1 Fe1 110.8(3) . . ?
N3 N2 N1 106.0(3) . . ?
N2 N3 N4 112.0(3) . . ?
C1 N4 N3 103.7(3) . . ?
N6 N5 C1 106.5(3) . . ?
N5 N6 Fe1 121.8(3) . . ?
N5 N6 C2 124.3(4) . . ?
C2 N6 Fe1 113.9(3) . . ?
N8 N7 Fe1 140.7(3) . . ?
N8 N7 C12 107.2(4) . . ?
C12 N7 Fe1 111.9(3) . . ?
N9 N8 N7 106.4(3) . . ?
N8 N9 N10 112.3(3) . . ?
C12 N10 N9 102.4(3) . . ?
N12 N11 C12 106.8(4) . . ?
N11 N12 Fe1 121.8(3) . . ?
N11 N12 C13 124.4(4) . . ?
C13 N12 Fe1 113.7(3) . . ?
N1 C1 N5 121.2(4) . . ?
N4 C1 N1 110.6(4) . . ?
N4 C1 N5 128.2(4) . . ?
N6 C2 C3 109.5(4) . . ?
N6 C2 C11 127.9(4) . . ?
C3 C2 C11 122.6(4) . . ?
O1 C3 C2 121.0(4) . . ?
O1 C3 C4 120.2(4) . . ?
C2 C3 C4 118.8(4) . . ?
C3 C4 H4A 120.2 . . ?
C5 C4 C3 119.5(4) . . ?
C5 C4 H4A 120.2 . . ?
C4 C5 H5 118.7 . . ?
C4 C5 C6 122.6(4) . . ?
C6 C5 H5 118.7 . . ?
C5 C6 C11 120.6(4) . . ?
C7 C6 C5 121.3(4) . . ?
C7 C6 C11 118.1(4) . . ?
C6 C7 H7 118.7 . . ?
C8 C7 C6 122.5(4) . . ?
C8 C7 H7 118.7 . . ?
C7 C8 H8 120.6 . . ?
C7 C8 C9 118.8(4) . . ?
C9 C8 H8 120.6 . . ?
O2 C9 C8 115.9(4) . . ?
O2 C9 C10 122.8(4) . . ?
C10 C9 C8 121.3(4) . . ?
C9 C10 H10 119.9 . . ?
C9 C10 C11 120.1(4) . . ?
C11 C10 H10 119.9 . . ?
C6 C11 C2 115.6(4) . . ?
C10 C11 C2 125.3(4) . . ?
C10 C11 C6 119.1(4) . . ?
N7 C12 N11 119.7(4) . . ?
N10 C12 N7 111.6(4) . . ?
N10 C12 N11 128.7(4) . . ?
N12 C13 C14 109.9(4) . . ?
N12 C13 C22 127.5(4) . . ?
C14 C13 C22 122.5(4) . . ?
O3 C14 C13 120.5(4) . . ?
O3 C14 C15 120.1(4) . . ?
C13 C14 C15 119.3(4) . . ?
C14 C15 H15 120.5 . . ?
C16 C15 C14 118.9(4) . . ?
C16 C15 H15 120.5 . . ?
C15 C16 H16 118.5 . . ?
C15 C16 C17 122.9(4) . . ?
C17 C16 H16 118.5 . . ?
C16 C17 C22 120.2(4) . . ?
C18 C17 C16 121.6(4) . . ?
C18 C17 C22 118.1(4) . . ?
C17 C18 H18 119.2 . . ?
C19 C18 C17 121.6(4) . . ?
C19 C18 H18 119.2 . . ?
C18 C19 H19 120.2 . . ?
C18 C19 C20 119.6(4) . . ?
C20 C19 H19 120.2 . . ?
O4 C20 C19 117.3(4) . . ?
O4 C20 C21 122.7(4) . . ?
C21 C20 C19 120.0(4) . . ?
C20 C21 H21 119.5 . . ?
C22 C21 C20 120.9(4) . . ?
C22 C21 H21 119.5 . . ?
C17 C22 C13 115.7(4) . . ?
C21 C22 C13 124.8(4) . . ?
C21 C22 C17 119.4(4) . . ?
C29 P1 C23 109.5(2) . . ?
C35 P1 C23 108.7(2) . . ?
C35 P1 C29 110.5(2) . . ?
C35 P1 C41 111.2(2) . . ?
C41 P1 C23 108.8(2) . . ?
C41 P1 C29 108.0(2) . . ?
C24 C23 P1 119.6(3) . . ?
C28 C23 P1 119.4(4) . . ?
C28 C23 C24 121.0(4) . . ?
C23 C24 H24 120.4 . . ?
C23 C24 C25 119.2(4) . . ?
C25 C24 H24 120.4 . . ?
C24 C25 H25 120.0 . . ?
C24 C25 C26 120.0(4) . . ?
C26 C25 H25 120.0 . . ?
C25 C26 H26 119.9 . . ?
C27 C26 C25 120.3(4) . . ?
C27 C26 H26 119.9 . . ?
C26 C27 H27 120.2 . . ?
C26 C27 C28 119.7(4) . . ?
C28 C27 H27 120.2 . . ?
C23 C28 C27 119.7(4) . . ?
C23 C28 H28 120.1 . . ?
C27 C28 H28 120.1 . . ?
C30 C29 P1 120.8(3) . . ?
C30 C29 C34 120.6(4) . . ?
C34 C29 P1 118.6(4) . . ?
C29 C30 H30 120.2 . . ?
C29 C30 C31 119.7(4) . . ?
C31 C30 H30 120.2 . . ?
C30 C31 H31 119.9 . . ?
C32 C31 C30 120.2(5) . . ?
C32 C31 H31 119.9 . . ?
C31 C32 H32 120.0 . . ?
C31 C32 C33 120.1(4) . . ?
C33 C32 H32 120.0 . . ?
C32 C33 H33 119.9 . . ?
C34 C33 C32 120.3(4) . . ?
C34 C33 H33 119.9 . . ?
C29 C34 H34 120.4 . . ?
C33 C34 C29 119.1(5) . . ?
C33 C34 H34 120.4 . . ?
C36 C35 P1 121.4(4) . . ?
C36 C35 C40 119.5(5) . . ?
C40 C35 P1 119.1(3) . . ?
C35 C36 H36 120.1 . . ?
C37 C36 C35 119.9(5) . . ?
C37 C36 H36 120.1 . . ?
C36 C37 H37 120.0 . . ?
C36 C37 C38 119.9(4) . . ?
C38 C37 H37 120.0 . . ?
C37 C38 H38 119.5 . . ?
C39 C38 C37 121.1(5) . . ?
C39 C38 H38 119.5 . . ?
C38 C39 H39 120.2 . . ?
C40 C39 C38 119.6(4) . . ?
C40 C39 H39 120.2 . . ?
C35 C40 H40 120.0 . . ?
C39 C40 C35 120.0(4) . . ?
C39 C40 H40 120.0 . . ?
C42 C41 P1 121.5(4) . . ?
C42 C41 C46 121.2(5) . . ?
C46 C41 P1 117.1(3) . . ?
C41 C42 H42 120.3 . . ?
C41 C42 C43 119.4(5) . . ?
C43 C42 H42 120.3 . . ?
C42 C43 H43 120.4 . . ?
C44 C43 C42 119.3(5) . . ?
C44 C43 H43 120.4 . . ?
C43 C44 H44 119.3 . . ?
C43 C44 C45 121.5(5) . . ?
C45 C44 H44 119.3 . . ?
C44 C45 H45 120.5 . . ?
C46 C45 C44 119.0(5) . . ?
C46 C45 H45 120.5 . . ?
C41 C46 H46 120.2 . . ?
C45 C46 C41 119.6(5) . . ?
C45 C46 H46 120.2 . . ?
H5A O5 H5B 108.7 . . ?
H6A O6 H6B 109.5 . . ?
H7A O7 H7B 104.5 . . ?

loop_
_geom_bond_atom_site_label_1
_geom_bond_atom_site_label_2
_geom_bond_distance
_geom_bond_site_symmetry_2
_geom_bond_publ_flag
Fe1 O1 1.894(3) . ?
Fe1 O3 1.898(3) . ?
Fe1 N1 1.926(4) . ?
Fe1 N6 1.907(4) . ?
Fe1 N7 1.911(4) . ?
Fe1 N12 1.903(4) . ?
O1 C3 1.304(5) . ?
O2 H2 0.8200 . ?
O2 C9 1.359(5) . ?
O3 C14 1.303(5) . ?
O4 H4 0.8200 . ?
O4 C20 1.349(6) . ?
N1 N2 1.333(5) . ?
N1 C1 1.350(6) . ?
N2 N3 1.328(5) . ?
N3 N4 1.351(5) . ?
N4 C1 1.330(6) . ?
N5 N6 1.304(5) . ?
N5 C1 1.383(6) . ?
N6 C2 1.378(6) . ?
N7 N8 1.332(5) . ?
N7 C12 1.350(6) . ?
N8 N9 1.326(5) . ?
N9 N10 1.367(5) . ?
N10 C12 1.336(6) . ?
N11 N12 1.297(5) . ?
N11 C12 1.392(5) . ?
N12 C13 1.374(5) . ?
C2 C3 1.410(6) . ?
C2 C11 1.440(6) . ?
C3 C4 1.428(6) . ?
C4 H4A 0.9300 . ?
C4 C5 1.350(6) . ?
C5 H5 0.9300 . ?
C5 C6 1.417(6) . ?
C6 C7 1.412(7) . ?
C6 C11 1.427(6) . ?
C7 H7 0.9300 . ?
C7 C8 1.366(6) . ?
C8 H8 0.9300 . ?
C8 C9 1.398(7) . ?
C9 C10 1.386(6) . ?
C10 H10 0.9300 . ?
C10 C11 1.408(6) . ?
C13 C14 1.420(6) . ?
C13 C22 1.443(6) . ?
C14 C15 1.429(6) . ?
C15 H15 0.9300 . ?
C15 C16 1.369(6) . ?
C16 H16 0.9300 . ?
C16 C17 1.428(7) . ?
C17 C18 1.400(6) . ?
C17 C22 1.440(6) . ?
C18 H18 0.9300 . ?
C18 C19 1.378(7) . ?
C19 H19 0.9300 . ?
C19 C20 1.405(6) . ?
C20 C21 1.389(6) . ?
C21 H21 0.9300 . ?
C21 C22 1.384(6) . ?
P1 C23 1.807(4) . ?
P1 C29 1.806(5) . ?
P1 C35 1.785(5) . ?
P1 C41 1.805(5) . ?
C23 C24 1.390(7) . ?
C23 C28 1.384(6) . ?
C24 H24 0.9300 . ?
C24 C25 1.391(6) . ?
C25 H25 0.9300 . ?
C25 C26 1.396(7) . ?
C26 H26 0.9300 . ?
C26 C27 1.386(7) . ?
C27 H27 0.9300 . ?
C27 C28 1.395(6) . ?
C28 H28 0.9300 . ?
C29 C30 1.373(7) . ?
C29 C34 1.402(6) . ?
C30 H30 0.9300 . ?
C30 C31 1.389(7) . ?
C31 H31 0.9300 . ?
C31 C32 1.382(7) . ?
C32 H32 0.9300 . ?
C32 C33 1.385(7) . ?
C33 H33 0.9300 . ?
C33 C34 1.383(7) . ?
C34 H34 0.9300 . ?
C35 C36 1.392(7) . ?
C35 C40 1.409(7) . ?
C36 H36 0.9300 . ?
C36 C37 1.379(7) . ?
C37 H37 0.9300 . ?
C37 C38 1.383(7) . ?
C38 H38 0.9300 . ?
C38 C39 1.378(7) . ?
C39 H39 0.9300 . ?
C39 C40 1.376(7) . ?
C40 H40 0.9300 . ?
C41 C42 1.367(7) . ?
C41 C46 1.398(7) . ?
C42 H42 0.9300 . ?
C42 C43 1.405(7) . ?
C43 H43 0.9300 . ?
C43 C44 1.376(8) . ?
C44 H44 0.9300 . ?
C44 C45 1.391(8) . ?
C45 H45 0.9300 . ?
C45 C46 1.384(7) . ?
C46 H46 0.9300 . ?
O5 H5A 0.8502 . ?
O5 H5B 0.8498 . ?
O6 H6A 0.8498 . ?
O6 H6B 0.8500 . ?
O7 H7A 0.8500 . ?
O7 H7B 0.8500 . ?
